data_7152674
loop_
_publ_author_name
'Phani Pavan, M.'
'Nagarjuna Reddy, M.'
'Bhuvan Kumar, N. N.'
'Kumara Swamy, K. C.'

_publ_section_title
;
 Base catalysed synthesis of thiochromans and azo-linked chromenes using
 allenylphosphonates.
;
_journal_issue 40
_journal_name_full 'Organic &amp; biomolecular chemistry'
_journal_page_first 8113
_journal_page_last 8118
_journal_paper_doi 10.1039/c2ob26285a
_journal_volume 10
_journal_year 2012
_chemical_formula_sum 'C28 H27 N2 O4 P'
_chemical_formula_weight 486.49
_chemical_name_systematic
;
?
;
_space_group_IT_number 14
_symmetry_cell_setting monoclinic
_symmetry_space_group_name_Hall '-P 2ybc'
_symmetry_space_group_name_H-M 'P 1 21/c 1'
_atom_sites_solution_hydrogens geom
_atom_sites_solution_primary direct
_atom_sites_solution_secondary difmap
_audit_creation_method SHELXL-97
_cell_angle_alpha 90.00
_cell_angle_beta 91.0190(10)
_cell_angle_gamma 90.00
_cell_formula_units_Z 4
_cell_length_a 21.0466(15)
_cell_length_b 11.4539(8)
_cell_length_c 9.9034(7)
_cell_measurement_reflns_used 7160
_cell_measurement_temperature 100(2)
_cell_measurement_theta_max 26.06
_cell_measurement_theta_min 2.26
_cell_volume 2387.0(3)
_computing_cell_refinement 'Bruker SMART'
_computing_data_collection 'Bruker SMART'
_computing_data_reduction 'Bruker SAINT'
_computing_molecular_graphics 'Bruker SHELXTL'
_computing_publication_material 'Bruker SHELXTL'
_computing_structure_refinement 'SHELXL-97 (Sheldrick, 1997)'
_computing_structure_solution 'SHELXS-97 (Sheldrick, 1990)'
_diffrn_ambient_temperature 100(2)
_diffrn_measured_fraction_theta_full 1.000
_diffrn_measured_fraction_theta_max 1.000
_diffrn_measurement_device_type 'CCD area detector'
_diffrn_measurement_method 'phi and omega scans'
_diffrn_radiation_monochromator graphite
_diffrn_radiation_source 'fine-focus sealed tube'
_diffrn_radiation_type MoK\a
_diffrn_radiation_wavelength 0.71073
_diffrn_reflns_av_R_equivalents 0.0297
_diffrn_reflns_av_sigmaI/netI 0.0210
_diffrn_reflns_limit_h_max 25
_diffrn_reflns_limit_h_min -25
_diffrn_reflns_limit_k_max 13
_diffrn_reflns_limit_k_min -13
_diffrn_reflns_limit_l_max 11
_diffrn_reflns_limit_l_min -11
_diffrn_reflns_number 22419
_diffrn_reflns_theta_full 25.00
_diffrn_reflns_theta_max 25.00
_diffrn_reflns_theta_min 1.94
_exptl_absorpt_coefficient_mu 0.154
_exptl_absorpt_correction_T_max 0.9833
_exptl_absorpt_correction_T_min 0.9655
_exptl_absorpt_correction_type empirical
_exptl_absorpt_process_details 'SADABS, SHELDRICK (1996)'
_exptl_crystal_colour brown
_exptl_crystal_density_diffrn 1.354
_exptl_crystal_density_meas ?
_exptl_crystal_density_method 'not measured'
_exptl_crystal_description needles
_exptl_crystal_F_000 1024
_exptl_crystal_size_max 0.23
_exptl_crystal_size_mid 0.12
_exptl_crystal_size_min 0.11
_refine_diff_density_max 0.432
_refine_diff_density_min -0.399
_refine_diff_density_rms 0.050
_refine_ls_extinction_method none
_refine_ls_goodness_of_fit_ref 1.082
_refine_ls_hydrogen_treatment constr
_refine_ls_matrix_type full
_refine_ls_number_parameters 319
_refine_ls_number_reflns 4198
_refine_ls_number_restraints 0
_refine_ls_restrained_S_all 1.082
_refine_ls_R_factor_all 0.0508
_refine_ls_R_factor_gt 0.0474
_refine_ls_shift/su_max 0.000
_refine_ls_shift/su_mean 0.000
_refine_ls_structure_factor_coef Fsqd
_refine_ls_weighting_details 'calc w=1/[\s^2^(Fo^2^)+(0.0495P)^2^+2.1281P] where P=(Fo^2^+2Fc^2^)/3'
_refine_ls_weighting_scheme calc
_refine_ls_wR_factor_gt 0.1156
_refine_ls_wR_factor_ref 0.1178
_reflns_number_gt 3893
_reflns_number_total 4198
_reflns_threshold_expression >2sigma(I)
_cod_data_source_file c2ob26285a.txt
_cod_data_source_block kck(E)-35
_cod_depositor_comments
;
The following automatic conversions were performed:

'_symmetry_cell_setting' value 'Monoclinic' changed to 'monoclinic'
according to /home/saulius/struct/CIF-dictionaries/cif_core.dic
dictionary named 'cif_core.dic' version 2.4.2 from 2011-04-26.

Automatic conversion script
Id: cif_fix_values 1891 2012-01-12 08:04:46Z andrius 

The following automatic conversions were performed:

'_exptl_crystal_density_meas' value 'none' was changed to '?' - the
value is perceived as not measured.

Automatic conversion script
Id: cif_fix_values 3008 2015-01-20 13:52:24Z robertas 
;
_cod_original_sg_symbol_H-M P2(1)/c
_cod_database_code 7152674

loop_
_symmetry_equiv_pos_as_xyz
'x, y, z'
'-x, y+1/2, -z+1/2'
'-x, -y, -z'
'x, -y-1/2, z-1/2'

loop_
_atom_site_label
_atom_site_type_symbol
_atom_site_fract_x
_atom_site_fract_y
_atom_site_fract_z
_atom_site_U_iso_or_equiv
_atom_site_adp_type
_atom_site_occupancy
_atom_site_symmetry_multiplicity
_atom_site_calc_flag
_atom_site_refinement_flags
P P 0.35934(2) 0.33251(4) 1.10757(5) 0.02175(15) Uani 1 1 d .
N1 N 0.04984(8) 0.22404(15) 0.47097(18) 0.0279(4) Uani 1 1 d .
N2 N 0.02043(8) 0.29636(16) 0.39815(18) 0.0294(4) Uani 1 1 d .
O1 O 0.42294(6) 0.37853(12) 1.03927(12) 0.0221(3) Uani 1 1 d .
O2 O 0.36014(6) 0.40000(12) 1.24774(13) 0.0237(3) Uani 1 1 d .
O3 O 0.35729(7) 0.20506(12) 1.12105(14) 0.0300(3) Uani 1 1 d .
O4 O 0.21849(6) 0.41030(11) 0.85106(14) 0.0253(3) Uani 1 1 d .
C1 C 0.48061(9) 0.36477(19) 1.12082(19) 0.0259(4) Uani 1 1 d .
H1A H 0.5170 0.3975 1.0714 0.031 Uiso 1 1 calc R
H1B H 0.4888 0.2806 1.1358 0.031 Uiso 1 1 calc R
C2 C 0.47548(9) 0.42609(18) 1.25723(19) 0.0250(4) Uani 1 1 d .
C3 C 0.41735(9) 0.38004(18) 1.32899(19) 0.0246(4) Uani 1 1 d .
H3A H 0.4224 0.2954 1.3460 0.030 Uiso 1 1 calc R
H3B H 0.4134 0.4198 1.4172 0.030 Uiso 1 1 calc R
C4 C 0.53434(11) 0.3954(2) 1.3430(2) 0.0406(6) Uani 1 1 d .
H4A H 0.5305 0.4299 1.4331 0.061 Uiso 1 1 calc R
H4B H 0.5723 0.4264 1.2998 0.061 Uiso 1 1 calc R
H4C H 0.5379 0.3104 1.3511 0.061 Uiso 1 1 calc R
C5 C 0.47006(11) 0.55780(19) 1.2369(2) 0.0309(5) Uani 1 1 d .
H5A H 0.4329 0.5751 1.1792 0.046 Uiso 1 1 calc R
H5B H 0.5085 0.5869 1.1937 0.046 Uiso 1 1 calc R
H5C H 0.4653 0.5960 1.3247 0.046 Uiso 1 1 calc R
C6 C 0.29902(9) 0.40287(17) 1.0118(2) 0.0225(4) Uani 1 1 d .
C7 C 0.25853(9) 0.34210(17) 0.9299(2) 0.0231(4) Uani 1 1 d .
C8 C 0.25241(9) 0.21718(17) 0.9165(2) 0.0253(4) Uani 1 1 d .
H8 H 0.2776 0.1678 0.9729 0.030 Uiso 1 1 calc R
C9 C 0.29782(9) 0.53368(17) 1.01348(19) 0.0225(4) Uani 1 1 d .
C10 C 0.25863(15) 0.5952(2) 1.0972(3) 0.0541(8) Uani 1 1 d .
H10 H 0.2316 0.5538 1.1562 0.065 Uiso 1 1 calc R
C11 C 0.25756(16) 0.7163(2) 1.0976(3) 0.0554(8) Uani 1 1 d .
H11 H 0.2304 0.7561 1.1579 0.066 Uiso 1 1 calc R
C12 C 0.29523(10) 0.77987(18) 1.0121(2) 0.0321(5) Uani 1 1 d .
C13 C 0.33260(13) 0.7181(2) 0.9268(3) 0.0564(8) Uani 1 1 d .
H13 H 0.3585 0.7593 0.8653 0.068 Uiso 1 1 calc R
C14 C 0.33414(13) 0.5975(2) 0.9268(3) 0.0482(7) Uani 1 1 d .
H14 H 0.3609 0.5580 0.8656 0.058 Uiso 1 1 calc R
C15 C 0.29381(12) 0.91162(19) 1.0117(3) 0.0460(7) Uani 1 1 d .
H15A H 0.3243 0.9414 1.0793 0.069 Uiso 1 1 calc R
H15B H 0.2510 0.9386 1.0333 0.069 Uiso 1 1 calc R
H15C H 0.3052 0.9404 0.9221 0.069 Uiso 1 1 calc R
C16 C 0.21210(9) 0.16929(18) 0.8266(2) 0.0265(4) Uani 1 1 d .
H16 H 0.2091 0.0867 0.8202 0.032 Uiso 1 1 calc R
C17 C 0.17310(9) 0.24168(17) 0.7390(2) 0.0248(4) Uani 1 1 d .
C18 C 0.13032(9) 0.20035(18) 0.6405(2) 0.0257(4) Uani 1 1 d .
H18 H 0.1269 0.1187 0.6249 0.031 Uiso 1 1 calc R
C19 C 0.09300(9) 0.27670(18) 0.5655(2) 0.0258(4) Uani 1 1 d .
C20 C 0.09813(9) 0.39733(18) 0.5872(2) 0.0276(5) Uani 1 1 d .
H20 H 0.0719 0.4498 0.5370 0.033 Uiso 1 1 calc R
C21 C 0.14129(9) 0.43959(18) 0.6814(2) 0.0261(4) Uani 1 1 d .
H21 H 0.1458 0.5213 0.6947 0.031 Uiso 1 1 calc R
C22 C 0.17796(9) 0.36208(18) 0.7564(2) 0.0243(4) Uani 1 1 d .
C23 C -0.02464(9) 0.24518(19) 0.3062(2) 0.0280(5) Uani 1 1 d .
C24 C -0.03867(11) 0.1266(2) 0.2993(2) 0.0333(5) Uani 1 1 d .
H24 H -0.0179 0.0728 0.3582 0.040 Uiso 1 1 calc R
C25 C -0.08335(11) 0.0882(2) 0.2054(2) 0.0382(6) Uani 1 1 d .
H25 H -0.0926 0.0072 0.1985 0.046 Uiso 1 1 calc R
C26 C -0.11488(11) 0.1666(2) 0.1210(2) 0.0375(6) Uani 1 1 d .
H26 H -0.1460 0.1391 0.0580 0.045 Uiso 1 1 calc R
C27 C -0.10122(10) 0.2845(2) 0.1282(2) 0.0346(5) Uani 1 1 d .
H27 H -0.1230 0.3383 0.0711 0.042 Uiso 1 1 calc R
C28 C -0.05518(10) 0.3234(2) 0.2201(2) 0.0317(5) Uani 1 1 d .
H28 H -0.0446 0.4040 0.2239 0.038 Uiso 1 1 calc R

loop_
_atom_site_aniso_label
_atom_site_aniso_U_11
_atom_site_aniso_U_22
_atom_site_aniso_U_33
_atom_site_aniso_U_23
_atom_site_aniso_U_13
_atom_site_aniso_U_12
P 0.0244(3) 0.0183(3) 0.0225(3) -0.00068(19) 0.0015(2) -0.0001(2)
N1 0.0233(9) 0.0312(10) 0.0294(9) -0.0047(8) 0.0042(7) -0.0032(7)
N2 0.0231(9) 0.0332(10) 0.0321(10) -0.0068(8) 0.0023(7) -0.0027(8)
O1 0.0216(7) 0.0264(7) 0.0183(7) 0.0003(5) -0.0011(5) 0.0032(6)
O2 0.0238(7) 0.0242(7) 0.0233(7) -0.0011(6) 0.0035(5) -0.0013(6)
O3 0.0371(8) 0.0209(7) 0.0317(8) 0.0008(6) -0.0037(6) -0.0004(6)
O4 0.0228(7) 0.0208(7) 0.0324(8) -0.0043(6) -0.0036(6) -0.0002(6)
C1 0.0230(10) 0.0332(11) 0.0214(10) 0.0015(8) -0.0014(8) 0.0070(8)
C2 0.0253(10) 0.0305(11) 0.0192(10) 0.0011(8) -0.0005(8) 0.0026(8)
C3 0.0318(11) 0.0229(10) 0.0190(10) 0.0029(8) 0.0006(8) 0.0019(8)
C4 0.0321(12) 0.0663(17) 0.0233(11) -0.0020(11) -0.0026(9) 0.0079(11)
C5 0.0389(12) 0.0298(12) 0.0239(11) 0.0000(9) 0.0014(9) -0.0095(9)
C6 0.0220(10) 0.0208(10) 0.0250(10) 0.0001(8) 0.0038(8) -0.0005(8)
C7 0.0197(9) 0.0230(10) 0.0267(10) 0.0001(8) 0.0043(8) 0.0012(8)
C8 0.0226(10) 0.0218(10) 0.0316(11) -0.0026(8) 0.0051(8) 0.0023(8)
C9 0.0217(10) 0.0206(10) 0.0252(10) 0.0018(8) -0.0035(8) -0.0016(8)
C10 0.088(2) 0.0229(12) 0.0530(16) 0.0063(11) 0.0412(15) 0.0013(13)
C11 0.094(2) 0.0240(12) 0.0494(16) -0.0003(11) 0.0292(15) 0.0075(13)
C12 0.0273(11) 0.0217(11) 0.0469(14) 0.0069(9) -0.0119(10) -0.0037(9)
C13 0.0455(15) 0.0327(14) 0.092(2) 0.0273(14) 0.0309(15) 0.0038(12)
C14 0.0511(15) 0.0313(13) 0.0632(17) 0.0135(12) 0.0297(13) 0.0092(11)
C15 0.0364(13) 0.0222(12) 0.0789(19) 0.0092(12) -0.0149(13) -0.0032(10)
C16 0.0249(10) 0.0198(10) 0.0349(11) -0.0048(8) 0.0052(9) -0.0012(8)
C17 0.0204(10) 0.0242(10) 0.0298(11) -0.0043(8) 0.0059(8) -0.0026(8)
C18 0.0240(10) 0.0222(10) 0.0313(11) -0.0063(8) 0.0071(8) -0.0034(8)
C19 0.0201(10) 0.0283(11) 0.0293(11) -0.0049(9) 0.0065(8) -0.0041(8)
C20 0.0225(10) 0.0292(11) 0.0310(11) -0.0019(9) 0.0021(8) 0.0001(8)
C21 0.0236(10) 0.0208(10) 0.0340(11) -0.0038(8) 0.0015(8) -0.0018(8)
C22 0.0187(9) 0.0265(11) 0.0280(11) -0.0057(8) 0.0041(8) -0.0020(8)
C23 0.0205(10) 0.0350(12) 0.0287(11) -0.0087(9) 0.0051(8) -0.0055(9)
C24 0.0358(12) 0.0361(12) 0.0282(11) -0.0028(9) 0.0022(9) -0.0084(10)
C25 0.0471(14) 0.0380(13) 0.0295(12) -0.0055(10) 0.0015(10) -0.0177(11)
C26 0.0366(13) 0.0470(14) 0.0288(12) -0.0103(10) 0.0017(10) -0.0147(11)
C27 0.0274(11) 0.0439(14) 0.0326(12) -0.0067(10) 0.0010(9) 0.0003(10)
C28 0.0243(11) 0.0319(12) 0.0389(12) -0.0091(10) 0.0040(9) -0.0010(9)

loop_
_atom_type_symbol
_atom_type_description
_atom_type_scat_dispersion_real
_atom_type_scat_dispersion_imag
_atom_type_scat_source
C C 0.0033 0.0016 'International Tables Vol C Tables 4.2.6.8 and 6.1.1.4'
H H 0.0000 0.0000 'International Tables Vol C Tables 4.2.6.8 and 6.1.1.4'
N N 0.0061 0.0033 'International Tables Vol C Tables 4.2.6.8 and 6.1.1.4'
O O 0.0106 0.0060 'International Tables Vol C Tables 4.2.6.8 and 6.1.1.4'
P P 0.1023 0.0942 'International Tables Vol C Tables 4.2.6.8 and 6.1.1.4'

loop_
_geom_angle_atom_site_label_1
_geom_angle_atom_site_label_2
_geom_angle_atom_site_label_3
_geom_angle
O3 P O2 113.87(8)
O3 P O1 113.12(8)
O2 P O1 102.31(7)
O3 P C6 118.75(9)
O2 P C6 104.11(8)
O1 P C6 102.79(8)
N2 N1 C19 113.57(17)
N1 N2 C23 114.24(18)
C1 O1 P 115.20(11)
C3 O2 P 113.75(12)
C22 O4 C7 121.62(15)
O1 C1 C2 111.70(15)
O1 C1 H1A 109.3
C2 C1 H1A 109.3
O1 C1 H1B 109.3
C2 C1 H1B 109.3
H1A C1 H1B 107.9
C3 C2 C5 110.23(17)
C3 C2 C1 108.90(17)
C5 C2 C1 110.12(17)
C3 C2 C4 108.12(17)
C5 C2 C4 110.97(19)
C1 C2 C4 108.43(17)
O2 C3 C2 110.61(15)
O2 C3 H3A 109.5
C2 C3 H3A 109.5
O2 C3 H3B 109.5
C2 C3 H3B 109.5
H3A C3 H3B 108.1
C2 C4 H4A 109.5
C2 C4 H4B 109.5
H4A C4 H4B 109.5
C2 C4 H4C 109.5
H4A C4 H4C 109.5
H4B C4 H4C 109.5
C2 C5 H5A 109.5
C2 C5 H5B 109.5
H5A C5 H5B 109.5
C2 C5 H5C 109.5
H5A C5 H5C 109.5
H5B C5 H5C 109.5
C7 C6 C9 120.58(17)
C7 C6 P 121.63(15)
C9 C6 P 117.53(14)
C6 C7 O4 114.71(17)
C6 C7 C8 128.12(19)
O4 C7 C8 117.17(17)
C16 C8 C7 121.51(19)
C16 C8 H8 119.2
C7 C8 H8 119.2
C14 C9 C10 116.8(2)
C14 C9 C6 121.10(19)
C10 C9 C6 122.00(19)
C9 C10 C11 121.6(2)
C9 C10 H10 119.2
C11 C10 H10 119.2
C12 C11 C10 121.1(2)
C12 C11 H11 119.4
C10 C11 H11 119.4
C13 C12 C11 116.8(2)
C13 C12 C15 122.0(2)
C11 C12 C15 121.2(2)
C12 C13 C14 122.2(2)
C12 C13 H13 118.9
C14 C13 H13 118.9
C9 C14 C13 121.3(2)
C9 C14 H14 119.3
C13 C14 H14 119.3
C12 C15 H15A 109.5
C12 C15 H15B 109.5
H15A C15 H15B 109.5
C12 C15 H15C 109.5
H15A C15 H15C 109.5
H15B C15 H15C 109.5
C8 C16 C17 120.76(19)
C8 C16 H16 119.6
C17 C16 H16 119.6
C22 C17 C18 117.81(19)
C22 C17 C16 116.99(18)
C18 C17 C16 125.19(18)
C19 C18 C17 120.87(19)
C19 C18 H18 119.6
C17 C18 H18 119.6
C18 C19 C20 119.97(19)
C18 C19 N1 115.72(18)
C20 C19 N1 124.30(19)
C21 C20 C19 119.9(2)
C21 C20 H20 120.1
C19 C20 H20 120.1
C20 C21 C22 119.52(19)
C20 C21 H21 120.2
C22 C21 H21 120.2
O4 C22 C21 116.27(17)
O4 C22 C17 121.77(18)
C21 C22 C17 121.95(19)
C28 C23 C24 120.3(2)
C28 C23 N2 114.95(19)
C24 C23 N2 124.7(2)
C25 C24 C23 119.0(2)
C25 C24 H24 120.5
C23 C24 H24 120.5
C24 C25 C26 120.8(2)
C24 C25 H25 119.6
C26 C25 H25 119.6
C27 C26 C25 120.3(2)
C27 C26 H26 119.9
C25 C26 H26 119.9
C26 C27 C28 119.3(2)
C26 C27 H27 120.4
C28 C27 H27 120.4
C23 C28 C27 120.3(2)
C23 C28 H28 119.8
C27 C28 H28 119.8

loop_
_geom_bond_atom_site_label_1
_geom_bond_atom_site_label_2
_geom_bond_distance
P O3 1.4666(15)
P O2 1.5887(14)
P O1 1.5998(14)
P C6 1.766(2)
N1 N2 1.254(3)
N1 C19 1.427(3)
N2 C23 1.429(3)
O1 C1 1.454(2)
O2 C3 1.454(2)
O4 C22 1.372(2)
O4 C7 1.381(2)
C1 C2 1.528(3)
C1 H1A 0.9900
C1 H1B 0.9900
C2 C3 1.520(3)
C2 C5 1.526(3)
C2 C4 1.530(3)
C3 H3A 0.9900
C3 H3B 0.9900
C4 H4A 0.9800
C4 H4B 0.9800
C4 H4C 0.9800
C5 H5A 0.9800
C5 H5B 0.9800
C5 H5C 0.9800
C6 C7 1.358(3)
C6 C9 1.499(3)
C7 C8 1.442(3)
C8 C16 1.337(3)
C8 H8 0.9500
C9 C14 1.371(3)
C9 C10 1.374(3)
C10 C11 1.387(3)
C10 H10 0.9500
C11 C12 1.379(3)
C11 H11 0.9500
C12 C13 1.362(4)
C12 C15 1.509(3)
C13 C14 1.381(4)
C13 H13 0.9500
C14 H14 0.9500
C15 H15A 0.9800
C15 H15B 0.9800
C15 H15C 0.9800
C16 C17 1.445(3)
C16 H16 0.9500
C17 C22 1.393(3)
C17 C18 1.398(3)
C18 C19 1.383(3)
C18 H18 0.9500
C19 C20 1.402(3)
C20 C21 1.378(3)
C20 H20 0.9500
C21 C22 1.384(3)
C21 H21 0.9500
C23 C28 1.387(3)
C23 C24 1.392(3)
C24 C25 1.382(3)
C24 H24 0.9500
C25 C26 1.387(4)
C25 H25 0.9500
C26 C27 1.382(3)
C26 H26 0.9500
C27 C28 1.391(3)
C27 H27 0.9500
C28 H28 0.9500
